data_7012865
loop_
_publ_author_name
'Bailey, Mark S.'
'DiSalvo, Francis J.'

_publ_section_title
;
 Cr(v)?Cr(v) dimers in Ae4[Cr2N6] (Ae = Ca and Sr)
;
_journal_issue 12
_journal_name_full 'Dalton Transactions'
_journal_page_first 2621
_journal_paper_doi 10.1039/b302015k
_journal_year 2003
_chemical_formula_sum 'Cr N3 Sr2'
_chemical_formula_weight 269.27
_chemical_name_systematic
; 
? 
;
_space_group_IT_number 2
_symmetry_cell_setting triclinic
_symmetry_space_group_name_Hall '-P 1'
_symmetry_space_group_name_H-M 'P -1'
_atom_sites_solution_hydrogens geom
_atom_sites_solution_primary direct
_atom_sites_solution_secondary difmap
_audit_creation_method SHELXL-97
_cell_angle_alpha 72.718(8)
_cell_angle_beta 68.022(8)
_cell_angle_gamma 64.436(7)
_cell_formula_units_Z 2
_cell_length_a 5.7183(18)
_cell_length_b 5.9536(19)
_cell_length_c 6.659(2)
_cell_measurement_temperature 173(2)
_cell_volume 187.14(10)
_computing_structure_refinement 'SHELXL-97 (Sheldrick, 1997)'
_computing_structure_solution 'SHELXS-97 (Sheldrick, 1990)'
_diffrn_ambient_temperature 173(2)
_diffrn_measured_fraction_theta_full 0.583
_diffrn_measured_fraction_theta_max 0.583
_diffrn_radiation_monochromator graphite
_diffrn_radiation_source 'fine-focus sealed tube'
_diffrn_radiation_type MoK\a
_diffrn_radiation_wavelength 0.71073
_diffrn_reflns_av_R_equivalents 0.0271
_diffrn_reflns_av_sigmaI/netI 0.0383
_diffrn_reflns_limit_h_max 7
_diffrn_reflns_limit_h_min -8
_diffrn_reflns_limit_k_max 8
_diffrn_reflns_limit_k_min -8
_diffrn_reflns_limit_l_max 11
_diffrn_reflns_limit_l_min -9
_diffrn_reflns_number 2350
_diffrn_reflns_theta_full 37.78
_diffrn_reflns_theta_max 37.78
_diffrn_reflns_theta_min 3.34
_exptl_absorpt_coefficient_mu 31.035
_exptl_absorpt_correction_T_max 0.1474
_exptl_absorpt_correction_T_min 0.0715
_exptl_crystal_colour 'dark green'
_exptl_crystal_density_diffrn 4.779
_exptl_crystal_density_method 'not measured'
_exptl_crystal_description 'distorted octahedron'
_exptl_crystal_F_000 242
_exptl_crystal_size_max 0.18
_exptl_crystal_size_mid 0.10
_exptl_crystal_size_min 0.10
_refine_diff_density_max 2.151
_refine_diff_density_min -1.442
_refine_diff_density_rms 0.360
_refine_ls_extinction_coef 0.147(7)
_refine_ls_extinction_expression Fc^*^=kFc[1+0.001xFc^2^\l^3^/sin(2\q)]^-1/4^
_refine_ls_extinction_method SHELXL
_refine_ls_goodness_of_fit_ref 1.066
_refine_ls_hydrogen_treatment mixed
_refine_ls_matrix_type full
_refine_ls_number_parameters 36
_refine_ls_number_reflns 1172
_refine_ls_number_restraints 0
_refine_ls_restrained_S_all 1.066
_refine_ls_R_factor_all 0.0407
_refine_ls_R_factor_gt 0.0348
_refine_ls_shift/su_max 0.000
_refine_ls_shift/su_mean 0.000
_refine_ls_structure_factor_coef Fsqd
_refine_ls_weighting_details 'calc w=1/[\s^2^(Fo^2^)+(0.0548P)^2^+0.1134P] where P=(Fo^2^+2Fc^2^)/3'
_refine_ls_weighting_scheme calc
_refine_ls_wR_factor_gt 0.0850
_refine_ls_wR_factor_ref 0.0872
_reflns_number_gt 1033
_reflns_number_total 1172
_reflns_threshold_expression >2sigma(I)
_cod_data_source_file b302015k.txt
_cod_data_source_block Sr4Cr2N6
_cod_depositor_comments
;
The following automatic conversions were performed:
'_symmetry_cell_setting' value 'Triclinic' changed to 'triclinic'
according to '/home/saulius/struct/CIF-dictionaries/cif_core.dic'
dictionary named 'cif_core.dic' version 2.4.1 from 2010-06-29.

Automatic conversion script
Id: cif_fix_enum 1527 2010-12-29 10:47:43Z saulius 
;
_cod_original_cell_volume 187.13(10)
_cod_original_sg_symbol_H-M 'P-1   '
_cod_database_code 7012865

loop_
_symmetry_equiv_pos_as_xyz
'x, y, z'
'-x, -y, -z'

loop_
_atom_site_label
_atom_site_type_symbol
_atom_site_fract_x
_atom_site_fract_y
_atom_site_fract_z
_atom_site_U_iso_or_equiv
_atom_site_adp_type
_atom_site_occupancy
_atom_site_symmetry_multiplicity
_atom_site_calc_flag
_atom_site_refinement_flags
_atom_site_disorder_assembly
_atom_site_disorder_group
Sr1 Sr 0.34312(9) 0.05436(8) 0.80488(7) 0.00295(15) Uani 1 1 d . . .
Sr2 Sr 0.08398(9) -0.31584(8) 0.67076(7) 0.00215(15) Uani 1 1 d . . .
Cr1 Cr 0.35986(16) -0.44182(14) 1.18368(12) 0.00099(18) Uiso 1 1 d . . .
N1 N 0.1290(9) -0.1432(8) 1.2391(7) 0.0048(7) Uiso 1 1 d . . .
N2 N 0.3090(8) 0.4133(8) 0.9924(6) 0.0034(7) Uiso 1 1 d . . .
N3 N 0.3997(8) 0.3369(7) 0.4122(6) 0.0034(7) Uiso 1 1 d . . .

loop_
_atom_site_aniso_label
_atom_site_aniso_U_11
_atom_site_aniso_U_22
_atom_site_aniso_U_33
_atom_site_aniso_U_23
_atom_site_aniso_U_13
_atom_site_aniso_U_12
Sr1 0.0050(2) 0.0014(2) 0.0040(2) 0.00003(13) -0.00278(16) -0.00160(17)
Sr2 0.0023(2) 0.0016(2) 0.0036(2) -0.00010(13) -0.00175(15) -0.00098(16)

loop_
_atom_type_symbol
_atom_type_description
_atom_type_scat_dispersion_real
_atom_type_scat_dispersion_imag
_atom_type_scat_source
N N 0.0061 0.0033 'International Tables Vol C Tables 4.2.6.8 and 6.1.1.4'
Cr Cr 0.3209 0.6236 'International Tables Vol C Tables 4.2.6.8 and 6.1.1.4'
Sr Sr -1.5307 3.2498 'International Tables Vol C Tables 4.2.6.8 and 6.1.1.4'

loop_
_geom_angle_atom_site_label_1
_geom_angle_atom_site_label_2
_geom_angle_atom_site_label_3
_geom_angle
_geom_angle_site_symmetry_1
_geom_angle_site_symmetry_3
_geom_angle_publ_flag
N1 Sr1 N3 82.20(13) 2_557 . ?
N1 Sr1 N3 93.70(13) 2_557 2_656 ?
N3 Sr1 N3 85.52(13) . 2_656 ?
N1 Sr1 N2 110.50(13) 2_557 . ?
N3 Sr1 N2 92.18(12) . . ?
N3 Sr1 N2 155.18(13) 2_656 . ?
N1 Sr1 N1 84.56(14) 2_557 . ?
N3 Sr1 N1 163.29(13) . . ?
N3 Sr1 N1 105.52(13) 2_656 . ?
N2 Sr1 N1 82.94(13) . . ?
N1 Sr1 N2 127.41(13) 2_557 2_657 ?
N3 Sr1 N2 134.98(12) . 2_657 ?
N3 Sr1 N2 62.32(12) 2_656 2_657 ?
N2 Sr1 N2 104.25(11) . 2_657 ?
N1 Sr1 N2 61.67(12) . 2_657 ?
N1 Sr1 N1 159.63(17) 2_557 2_657 ?
N3 Sr1 N1 80.75(12) . 2_657 ?
N3 Sr1 N1 96.00(13) 2_656 2_657 ?
N2 Sr1 N1 59.30(12) . 2_657 ?
N1 Sr1 N1 109.86(10) . 2_657 ?
N2 Sr1 N1 72.92(11) 2_657 2_657 ?
N1 Sr1 Cr1 96.71(9) 2_557 . ?
N3 Sr1 Cr1 160.31(9) . . ?
N3 Sr1 Cr1 74.90(9) 2_656 . ?
N2 Sr1 Cr1 106.47(9) . . ?
N1 Sr1 Cr1 32.36(9) . . ?
N2 Sr1 Cr1 34.65(8) 2_657 . ?
N1 Sr1 Cr1 103.10(8) 2_657 . ?
N1 Sr1 Cr1 102.26(10) 2_557 2_647 ?
N3 Sr1 Cr1 116.27(9) . 2_647 ?
N3 Sr1 Cr1 31.20(8) 2_656 2_647 ?
N2 Sr1 Cr1 139.21(9) . 2_647 ?
N1 Sr1 Cr1 76.53(9) . 2_647 ?
N2 Sr1 Cr1 34.99(9) 2_657 2_647 ?
N1 Sr1 Cr1 95.26(8) 2_657 2_647 ?
Cr1 Sr1 Cr1 44.55(3) . 2_647 ?
N1 Sr1 Sr2 76.00(10) 2_557 1_565 ?
N3 Sr1 Sr2 50.92(9) . 1_565 ?
N3 Sr1 Sr2 135.92(8) 2_656 1_565 ?
N2 Sr1 Sr2 50.73(9) . 1_565 ?
N1 Sr1 Sr2 115.70(9) . 1_565 ?
N2 Sr1 Sr2 153.45(9) 2_657 1_565 ?
N1 Sr1 Sr2 84.60(8) 2_657 1_565 ?
Cr1 Sr1 Sr2 147.97(2) . 1_565 ?
Cr1 Sr1 Sr2 167.10(2) 2_647 1_565 ?
N1 Sr1 Cr1 132.81(10) 2_557 2_657 ?
N3 Sr1 Cr1 74.81(10) . 2_657 ?
N3 Sr1 Cr1 124.17(9) 2_656 2_657 ?
N2 Sr1 Cr1 32.71(9) . 2_657 ?
N1 Sr1 Cr1 107.55(10) . 2_657 ?
N2 Sr1 Cr1 97.02(9) 2_657 2_657 ?
N1 Sr1 Cr1 30.26(8) 2_657 2_657 ?
Cr1 Sr1 Cr1 118.06(3) . 2_657 ?
Cr1 Sr1 Cr1 124.82(3) 2_647 2_657 ?
Sr2 Sr1 Cr1 57.45(3) 1_565 2_657 ?
N1 Sr1 Sr1 141.96(9) 2_557 2_657 ?
N3 Sr1 Sr1 128.95(10) . 2_657 ?
N3 Sr1 Sr1 108.27(9) 2_656 2_657 ?
N2 Sr1 Sr1 55.22(9) . 2_657 ?
N1 Sr1 Sr1 60.14(10) . 2_657 ?
N2 Sr1 Sr1 49.03(9) 2_657 2_657 ?
N1 Sr1 Sr1 49.72(8) 2_657 2_657 ?
Cr1 Sr1 Sr1 61.56(2) . 2_657 ?
Cr1 Sr1 Sr1 84.01(2) 2_647 2_657 ?
Sr2 Sr1 Sr1 105.36(2) 1_565 2_657 ?
Cr1 Sr1 Sr1 56.50(2) 2_657 2_657 ?
N1 Sr2 N2 87.17(13) 2_557 2_557 ?
N1 Sr2 N2 102.94(14) 2_557 1_545 ?
N2 Sr2 N2 74.11(15) 2_557 1_545 ?
N1 Sr2 N3 153.66(12) 2_557 1_545 ?
N2 Sr2 N3 117.85(13) 2_557 1_545 ?
N2 Sr2 N3 92.50(13) 1_545 1_545 ?
N1 Sr2 N1 92.01(13) 2_557 1_554 ?
N2 Sr2 N1 132.94(13) 2_557 1_554 ?
N2 Sr2 N1 150.28(13) 1_545 1_554 ?
N3 Sr2 N1 65.39(12) 1_545 1_554 ?
N1 Sr2 N3 92.22(13) 2_557 2_656 ?
N2 Sr2 N3 138.79(12) 2_557 2_656 ?
N2 Sr2 N3 65.90(12) 1_545 2_656 ?
N3 Sr2 N3 74.60(15) 1_545 2_656 ?
N1 Sr2 N3 88.27(12) 1_554 2_656 ?
N1 Sr2 N3 99.58(13) 2_557 2_556 ?
N2 Sr2 N3 60.39(12) 2_557 2_556 ?
N2 Sr2 N3 127.57(12) 1_545 2_556 ?
N3 Sr2 N3 87.21(12) 1_545 2_556 ?
N1 Sr2 N3 73.46(12) 1_554 2_556 ?
N3 Sr2 N3 158.46(16) 2_656 2_556 ?
N1 Sr2 Cr1 111.18(10) 2_557 2_547 ?
N2 Sr2 Cr1 36.87(10) 2_557 2_547 ?
N2 Sr2 Cr1 95.81(9) 1_545 2_547 ?
N3 Sr2 Cr1 87.92(9) 1_545 2_547 ?
N1 Sr2 Cr1 102.59(10) 1_554 2_547 ?
N3 Sr2 Cr1 153.51(9) 2_656 2_547 ?
N3 Sr2 Cr1 31.76(7) 2_556 2_547 ?
N1 Sr2 Cr1 123.38(9) 2_557 1_554 ?
N2 Sr2 Cr1 134.78(10) 2_557 1_554 ?
N2 Sr2 Cr1 121.62(10) 1_545 1_554 ?
N3 Sr2 Cr1 32.35(8) 1_545 1_554 ?
N1 Sr2 Cr1 33.15(9) 1_554 1_554 ?
N3 Sr2 Cr1 77.89(9) 2_656 1_554 ?
N3 Sr2 Cr1 80.57(8) 2_556 1_554 ?
Cr1 Sr2 Cr1 98.00(2) 2_547 1_554 ?
N1 Sr2 Cr1 103.00(10) 2_557 2_647 ?
N2 Sr2 Cr1 108.97(9) 2_557 2_647 ?
N2 Sr2 Cr1 34.90(9) 1_545 2_647 ?
N3 Sr2 Cr1 77.73(9) 1_545 2_647 ?
N1 Sr2 Cr1 116.96(10) 1_554 2_647 ?
N3 Sr2 Cr1 31.51(8) 2_656 2_647 ?
N3 Sr2 Cr1 154.54(8) 2_556 2_647 ?
Cr1 Sr2 Cr1 125.98(3) 2_547 2_647 ?
Cr1 Sr2 Cr1 96.46(3) 1_554 2_647 ?
N1 Sr2 Sr1 152.73(9) 2_557 1_545 ?
N2 Sr2 Sr1 77.28(9) 2_557 1_545 ?
N2 Sr2 Sr1 51.46(9) 1_545 1_545 ?
N3 Sr2 Sr1 50.58(8) 1_545 1_545 ?
N1 Sr2 Sr1 115.01(10) 1_554 1_545 ?
N3 Sr2 Sr1 85.28(8) 2_656 1_545 ?
N3 Sr2 Sr1 92.08(8) 2_556 1_545 ?
Cr1 Sr2 Sr1 68.23(3) 2_547 1_545 ?
Cr1 Sr2 Sr1 82.68(2) 1_554 1_545 ?
Cr1 Sr2 Sr1 62.492(19) 2_647 1_545 ?
N1 Sr2 Sr1 47.12(10) 2_557 . ?
N2 Sr2 Sr1 110.43(10) 2_557 . ?
N2 Sr2 Sr1 71.31(9) 1_545 . ?
N3 Sr2 Sr1 122.04(10) 1_545 . ?
N1 Sr2 Sr1 102.74(10) 1_554 . ?
N3 Sr2 Sr1 47.70(9) 2_656 . ?
N3 Sr2 Sr1 146.69(8) 2_556 . ?
Cr1 Sr2 Sr1 146.95(2) 2_547 . ?
Cr1 Sr2 Sr1 114.77(2) 1_554 . ?
Cr1 Sr2 Sr1 57.08(2) 2_647 . ?
Sr1 Sr2 Sr1 118.20(3) 1_545 . ?
N3 Cr1 N1 114.2(2) 1_546 . ?
N3 Cr1 N2 110.61(19) 1_546 2_657 ?
N1 Cr1 N2 108.53(19) . 2_657 ?
N3 Cr1 N2 107.13(19) 1_546 1_545 ?
N1 Cr1 N2 117.6(2) . 1_545 ?
N2 Cr1 N2 97.60(18) 2_657 1_545 ?
N3 Cr1 Cr1 119.37(15) 1_546 2_647 ?
N1 Cr1 Cr1 126.39(14) . 2_647 ?
N2 Cr1 Cr1 49.31(14) 2_657 2_647 ?
N2 Cr1 Cr1 48.29(13) 1_545 2_647 ?
N3 Cr1 Sr2 71.56(15) 1_546 2_547 ?
N1 Cr1 Sr2 94.78(15) . 2_547 ?
N2 Cr1 Sr2 151.98(14) 2_657 2_547 ?
N2 Cr1 Sr2 56.80(12) 1_545 2_547 ?
Cr1 Cr1 Sr2 104.24(5) 2_647 2_547 ?
N3 Cr1 Sr2 56.46(14) 1_546 1_556 ?
N1 Cr1 Sr2 57.94(14) . 1_556 ?
N2 Cr1 Sr2 123.35(14) 2_657 1_556 ?
N2 Cr1 Sr2 138.68(13) 1_545 1_556 ?
Cr1 Cr1 Sr2 171.34(5) 2_647 1_556 ?
Sr2 Cr1 Sr2 82.00(2) 2_547 1_556 ?
N3 Cr1 Sr1 164.41(15) 1_546 . ?
N1 Cr1 Sr1 59.10(14) . . ?
N2 Cr1 Sr1 62.77(12) 2_657 . ?
N2 Cr1 Sr1 88.09(12) 1_545 . ?
Cr1 Cr1 Sr1 68.27(4) 2_647 . ?
Sr2 Cr1 Sr1 121.36(3) 2_547 . ?
Sr2 Cr1 Sr1 113.85(3) 1_556 . ?
N3 Cr1 Sr2 57.25(15) 1_546 2_647 ?
N1 Cr1 Sr2 119.82(16) . 2_647 ?
N2 Cr1 Sr2 54.51(12) 2_657 2_647 ?
N2 Cr1 Sr2 121.58(13) 1_545 2_647 ?
Cr1 Cr1 Sr2 87.90(4) 2_647 2_647 ?
Sr2 Cr1 Sr2 125.98(3) 2_547 2_647 ?
Sr2 Cr1 Sr2 83.54(3) 1_556 2_647 ?
Sr1 Cr1 Sr2 112.12(3) . 2_647 ?
N3 Cr1 Sr1 54.18(14) 1_546 2_647 ?
N1 Cr1 Sr1 163.24(14) . 2_647 ?
N2 Cr1 Sr1 87.80(13) 2_657 2_647 ?
N2 Cr1 Sr1 62.01(12) 1_545 2_647 ?
Cr1 Cr1 Sr1 67.17(4) 2_647 2_647 ?
Sr2 Cr1 Sr1 70.70(3) 2_547 2_647 ?
Sr2 Cr1 Sr1 110.21(3) 1_556 2_647 ?
Sr1 Cr1 Sr1 135.45(3) . 2_647 ?
Sr2 Cr1 Sr1 66.34(2) 2_647 2_647 ?
N3 Cr1 Sr1 102.69(15) 1_546 2_657 ?
N1 Cr1 Sr1 66.71(15) . 2_657 ?
N2 Cr1 Sr1 50.99(14) 2_657 2_657 ?
N2 Cr1 Sr1 143.16(12) 1_545 2_657 ?
Cr1 Cr1 Sr1 97.94(4) 2_647 2_657 ?
Sr2 Cr1 Sr1 157.02(3) 2_547 2_657 ?
Sr2 Cr1 Sr1 76.62(2) 1_556 2_657 ?
Sr1 Cr1 Sr1 61.94(3) . 2_657 ?
Sr2 Cr1 Sr1 60.06(3) 2_647 2_657 ?
Sr1 Cr1 Sr1 124.82(3) 2_647 2_657 ?
N3 Cr1 Sr1 114.61(14) 1_546 2_557 ?
N1 Cr1 Sr1 41.97(15) . 2_557 ?
N2 Cr1 Sr1 133.54(12) 2_657 2_557 ?
N2 Cr1 Sr1 79.15(13) 1_545 2_557 ?
Cr1 Cr1 Sr1 112.01(4) 2_647 2_557 ?
Sr2 Cr1 Sr1 58.49(3) 2_547 2_557 ?
Sr2 Cr1 Sr1 76.29(2) 1_556 2_557 ?
Sr1 Cr1 Sr1 70.79(2) . 2_557 ?
Sr2 Cr1 Sr1 158.60(3) 2_647 2_557 ?
Sr1 Cr1 Sr1 127.56(3) 2_647 2_557 ?
Sr1 Cr1 Sr1 107.49(3) 2_657 2_557 ?
Cr1 N1 Sr2 162.2(2) . 2_557 ?
Cr1 N1 Sr1 111.7(2) . 2_557 ?
Sr2 N1 Sr1 86.01(13) 2_557 2_557 ?
Cr1 N1 Sr2 88.91(16) . 1_556 ?
Sr2 N1 Sr2 87.99(13) 2_557 1_556 ?
Sr1 N1 Sr2 105.38(14) 2_557 1_556 ?
Cr1 N1 Sr1 88.55(16) . . ?
Sr2 N1 Sr1 87.90(13) 2_557 . ?
Sr1 N1 Sr1 95.44(14) 2_557 . ?
Sr2 N1 Sr1 158.43(19) 1_556 . ?
Cr1 N1 Sr1 83.02(16) . 2_657 ?
Sr2 N1 Sr1 79.33(12) 2_557 2_657 ?
Sr1 N1 Sr1 159.62(17) 2_557 2_657 ?
Sr2 N1 Sr1 88.29(13) 1_556 2_657 ?
Sr1 N1 Sr1 70.14(10) . 2_657 ?
Cr1 N2 Cr1 82.40(18) 2_657 1_565 ?
Cr1 N2 Sr2 163.3(2) 2_657 2_557 ?
Cr1 N2 Sr2 86.33(15) 1_565 2_557 ?
Cr1 N2 Sr2 90.59(15) 2_657 1_565 ?
Cr1 N2 Sr2 123.38(19) 1_565 1_565 ?
Sr2 N2 Sr2 105.89(15) 2_557 1_565 ?
Cr1 N2 Sr1 96.29(17) 2_657 . ?
Cr1 N2 Sr1 158.7(2) 1_565 . ?
Sr2 N2 Sr1 89.76(13) 2_557 . ?
Sr2 N2 Sr1 77.81(12) 1_565 . ?
Cr1 N2 Sr1 82.58(14) 2_657 2_657 ?
Cr1 N2 Sr1 83.00(14) 1_565 2_657 ?
Sr2 N2 Sr1 83.89(11) 2_557 2_657 ?
Sr2 N2 Sr1 151.74(17) 1_565 2_657 ?
Sr1 N2 Sr1 75.75(11) . 2_657 ?
Cr1 N3 Sr1 166.8(2) 1_564 . ?
Cr1 N3 Sr2 91.19(16) 1_564 1_565 ?
Sr1 N3 Sr2 78.50(11) . 1_565 ?
Cr1 N3 Sr1 94.62(17) 1_564 2_656 ?
Sr1 N3 Sr1 94.48(13) . 2_656 ?
Sr2 N3 Sr1 169.87(18) 1_565 2_656 ?
Cr1 N3 Sr2 91.24(17) 1_564 2_656 ?
Sr1 N3 Sr2 99.35(13) . 2_656 ?
Sr2 N3 Sr2 105.40(15) 1_565 2_656 ?
Sr1 N3 Sr2 82.80(11) 2_656 2_656 ?
Cr1 N3 Sr2 76.69(15) 1_564 2_556 ?
Sr1 N3 Sr2 95.45(13) . 2_556 ?
Sr2 N3 Sr2 92.79(12) 1_565 2_556 ?
Sr1 N3 Sr2 80.52(11) 2_656 2_556 ?
Sr2 N3 Sr2 158.46(16) 2_656 2_556 ?

loop_
_geom_bond_atom_site_label_1
_geom_bond_atom_site_label_2
_geom_bond_distance
_geom_bond_site_symmetry_2
_geom_bond_publ_flag
Sr1 N1 2.631(5) 2_557 ?
Sr1 N3 2.645(4) . ?
Sr1 N3 2.670(4) 2_656 ?
Sr1 N2 2.685(4) . ?
Sr1 N1 2.796(4) . ?
Sr1 N2 2.920(4) 2_657 ?
Sr1 N1 3.178(5) 2_657 ?
Sr1 Cr1 3.2569(11) . ?
Sr1 Cr1 3.2827(14) 2_647 ?
Sr1 Sr2 3.3553(12) 1_565 ?
Sr1 Cr1 3.4343(12) 2_657 ?
Sr1 Sr1 3.4465(12) 2_657 ?
Sr2 N1 2.620(5) 2_557 ?
Sr2 N2 2.645(4) 2_557 ?
Sr2 N2 2.658(4) 1_545 ?
Sr2 N3 2.658(4) 1_545 ?
Sr2 N1 2.703(4) 1_554 ?
Sr2 N3 2.745(4) 2_656 ?
Sr2 N3 3.075(4) 2_556 ?
Sr2 Cr1 3.1545(12) 2_547 ?
Sr2 Cr1 3.1883(13) 1_554 ?
Sr2 Cr1 3.2637(13) 2_647 ?
Sr2 Sr1 3.3553(12) 1_545 ?
Cr1 N3 1.706(4) 1_546 ?
Cr1 N1 1.744(4) . ?
Cr1 N2 1.867(4) 2_657 ?
Cr1 N2 1.897(4) 1_545 ?
Cr1 Cr1 2.4792(17) 2_647 ?
Cr1 Sr2 3.1545(12) 2_547 ?
Cr1 Sr2 3.1883(13) 1_556 ?
Cr1 Sr2 3.2637(13) 2_647 ?
Cr1 Sr1 3.2827(14) 2_647 ?
Cr1 Sr1 3.4342(12) 2_657 ?
Cr1 Sr1 3.6550(14) 2_557 ?
N1 Sr2 2.620(5) 2_557 ?
N1 Sr1 2.631(5) 2_557 ?
N1 Sr2 2.703(4) 1_556 ?
N1 Sr1 3.178(5) 2_657 ?
N2 Cr1 1.867(4) 2_657 ?
N2 Cr1 1.897(4) 1_565 ?
N2 Sr2 2.645(4) 2_557 ?
N2 Sr2 2.658(4) 1_565 ?
N2 Sr1 2.920(4) 2_657 ?
N3 Cr1 1.706(4) 1_564 ?
N3 Sr2 2.658(4) 1_565 ?
N3 Sr1 2.671(4) 2_656 ?
N3 Sr2 2.745(4) 2_656 ?
N3 Sr2 3.075(4) 2_556 ?
